data_4304190
loop_
_publ_author_name
'Jennifer Scott'
'Indu Vidyaratne'
'Ilia Korobkov'
'Sandro Gambarotta'
'Peter H. M. Budzelaar'

_publ_section_title
;
Multiple Pathways for Dinitrogen Activation during the Reduction of an Fe
Bis(iminepyridine) Complex
;
_journal_name_full 'Inorganic Chemistry'
_journal_page_first 896
_journal_page_last 911
_journal_paper_doi 10.1021/ic701643d
_journal_volume 47
_journal_year 2008
_chemical_formula_sum 'C51 H101 Fe N8 Na O2'
_chemical_formula_weight 1213.47
_chemical_name_systematic
; 
 ? 
;
_space_group_IT_number 2
_symmetry_cell_setting triclinic
_symmetry_space_group_name_Hall '-P 1'
_symmetry_space_group_name_H-M 'P -1'
_atom_sites_solution_hydrogens geom
_atom_sites_solution_primary direct
_atom_sites_solution_secondary difmap
_audit_creation_method SHELXL-97
_cell_angle_alpha 71.351(5)
_cell_angle_beta 77.270(5)
_cell_angle_gamma 68.453(6)
_cell_formula_units_Z 2
_cell_length_a 13.396(4)
_cell_length_b 15.014(5)
_cell_length_c 23.226(7)
_cell_measurement_reflns_used 408
_cell_measurement_temperature 206(2)
_cell_measurement_theta_max 23.26
_cell_measurement_theta_min 1.51
_cell_volume 4089(2)
_computing_cell_refinement 'Bruker SMART'
_computing_data_collection 'Bruker SMART'
_computing_data_reduction 'Bruker SAINT'
_computing_molecular_graphics 'Bruker SHELXTL'
_computing_publication_material 'Bruker SHELXTL'
_computing_structure_refinement 'SHELXL-97 (Sheldrick, 1997)'
_computing_structure_solution 'SHELXS-97 (Sheldrick, 1990)'
_diffrn_ambient_temperature 206(2)
_diffrn_measured_fraction_theta_full 0.997
_diffrn_measured_fraction_theta_max 0.997
_diffrn_measurement_device_type 'CCD area detector'
_diffrn_measurement_method 'phi and omega scans'
_diffrn_radiation_monochromator graphite
_diffrn_radiation_source 'fine-focus sealed tube'
_diffrn_radiation_type MoK\a
_diffrn_radiation_wavelength 0.71073
_diffrn_reflns_av_R_equivalents 0.0762
_diffrn_reflns_av_sigmaI/netI 0.1335
_diffrn_reflns_limit_h_max 14
_diffrn_reflns_limit_h_min -14
_diffrn_reflns_limit_k_max 16
_diffrn_reflns_limit_k_min -16
_diffrn_reflns_limit_l_max 25
_diffrn_reflns_limit_l_min -25
_diffrn_reflns_number 28590
_diffrn_reflns_theta_full 23.26
_diffrn_reflns_theta_max 23.26
_diffrn_reflns_theta_min 1.51
_exptl_absorpt_coefficient_mu 0.232
_exptl_absorpt_correction_T_max 1.
_exptl_absorpt_correction_T_min .69
_exptl_absorpt_correction_type multi-scan
_exptl_crystal_colour dark_green
_exptl_crystal_density_diffrn 0.986
_exptl_crystal_density_method 'not measured'
_exptl_crystal_description plate
_exptl_crystal_F_000 1308
_exptl_crystal_size_max 0.40
_exptl_crystal_size_mid 0.35
_exptl_crystal_size_min 0.10
_refine_diff_density_max 0.661
_refine_diff_density_min -0.345
_refine_diff_density_rms 0.063
_refine_ls_extinction_method none
_refine_ls_goodness_of_fit_ref 1.002
_refine_ls_hydrogen_treatment constr
_refine_ls_matrix_type full
_refine_ls_number_parameters 781
_refine_ls_number_reflns 11713
_refine_ls_number_restraints 27
_refine_ls_restrained_S_all 1.003
_refine_ls_R_factor_all 0.1562
_refine_ls_R_factor_gt 0.0895
_refine_ls_shift/su_max 0.002
_refine_ls_shift/su_mean 0.000
_refine_ls_structure_factor_coef Fsqd
_refine_ls_weighting_details 'calc w=1/[\s^2^(Fo^2^)+(0.1167P)^2^]'
_refine_ls_weighting_scheme calc
_refine_ls_wR_factor_gt 0.2030
_refine_ls_wR_factor_ref 0.2291
_reflns_number_gt 6517
_reflns_number_total 11713
_reflns_threshold_expression >2sigma(I)
_cod_data_source_file ic701643d-file003_6.cif
_cod_data_source_block complex_6_sg3sqz
_cod_depositor_comments
;
The following automatic conversions were performed:
'_symmetry_cell_setting' value 'Triclinic' changed to 'triclinic'
according to '/home/saulius/struct/CIF-dictionaries/cif_core.dic'
dictionary named 'cif_core.dic' version 2.4.1 from
2010-06-29.

'_exptl_absorpt_correction_type' value 'Multi-Scan' changed
to 'multi-scan' according to
'/home/saulius/struct/CIF-dictionaries/cif_core.dic' dictionary named
'cif_core.dic' version 2.4.1 from 2010-06-29.

Automatic conversion script
Id: cif_fix_enum 1527 2010-12-29 10:47:43Z saulius 
;
_cod_database_code 4304190

loop_
_symmetry_equiv_pos_as_xyz
'x, y, z'
'-x, -y, -z'

loop_
_atom_site_label
_atom_site_type_symbol
_atom_site_fract_x
_atom_site_fract_y
_atom_site_fract_z
_atom_site_U_iso_or_equiv
_atom_site_adp_type
_atom_site_occupancy
_atom_site_symmetry_multiplicity
_atom_site_calc_flag
_atom_site_refinement_flags
_atom_site_disorder_assembly
_atom_site_disorder_group
Fe1 Fe 1.27524(6) 0.14808(5) 1.30938(3) 0.0340(3) Uani 1 1 d . . .
N1 N 1.1854(3) 0.0740(3) 1.3055(2) 0.0379(11) Uani 1 1 d . . .
N2 N 1.3232(4) 0.1317(3) 1.2321(2) 0.0417(12) Uani 1 1 d . . .
N3 N 1.4027(3) 0.1911(3) 1.2916(2) 0.0441(12) Uani 1 1 d . . .
N4 N 1.2568(3) 0.1267(3) 1.3916(2) 0.0400(12) Uani 1 1 d . . .
N5 N 1.2441(4) 0.1121(4) 1.4431(2) 0.0538(14) Uani 1 1 d . . .
Na1 Na 0.87470(17) 0.62684(15) 1.24097(10) 0.0505(6) Uani 1 1 d . J .
N6 N 0.9202(4) 0.5409(3) 1.1569(2) 0.0432(12) Uani 1 1 d . . .
N7 N 0.9958(3) 0.4644(3) 1.2666(2) 0.0366(11) Uani 1 1 d . . .
N8 N 0.9000(3) 0.5648(3) 1.35256(19) 0.0355(11) Uani 1 1 d . . .
O1 O 0.9946(5) 0.7192(4) 1.2007(2) 0.0822(14) Uani 1 1 d . J .
O2 O 0.7147(4) 0.7523(4) 1.2237(2) 0.0986(18) Uani 1 1 d D . .
C8 C 1.4520(5) 0.1969(4) 1.2335(3) 0.0538(16) Uani 1 1 d . . .
C9 C 1.5533(6) 0.2278(6) 1.2112(3) 0.089(2) Uani 1 1 d . . .
H9A H 1.5748 0.2291 1.1683 0.133 Uiso 1 1 calc R . .
H9B H 1.6112 0.1807 1.2349 0.133 Uiso 1 1 calc R . .
H9C H 1.5383 0.2934 1.2162 0.133 Uiso 1 1 calc R . .
C7 C 1.4042(5) 0.1677(4) 1.1974(3) 0.0464(15) Uani 1 1 d . . .
C6 C 1.4344(6) 0.1632(5) 1.1380(3) 0.071(2) Uani 1 1 d . . .
H6A H 1.4919 0.1854 1.1150 0.086 Uiso 1 1 calc R . .
C5 C 1.3805(6) 0.1260(5) 1.1114(3) 0.0650(19) Uani 1 1 d . . .
H5A H 1.4008 0.1238 1.0704 0.078 Uiso 1 1 calc R . .
C1 C 1.1244(5) 0.0103(5) 1.2355(3) 0.0676(19) Uani 1 1 d . . .
H1A H 1.0740 -0.0059 1.2710 0.101 Uiso 1 1 calc R . .
H1B H 1.1731 -0.0504 1.2255 0.101 Uiso 1 1 calc R . .
H1C H 1.0847 0.0527 1.2011 0.101 Uiso 1 1 calc R . .
C2 C 1.1878(5) 0.0630(4) 1.2493(3) 0.0422(14) Uani 1 1 d . . .
C3 C 1.2667(5) 0.0944(4) 1.2067(3) 0.0408(14) Uani 1 1 d . . .
C4 C 1.2971(5) 0.0923(4) 1.1455(3) 0.0548(17) Uani 1 1 d . . .
H4A H 1.2602 0.0676 1.1274 0.066 Uiso 1 1 calc R . .
C10 C 1.1205(5) 0.0281(4) 1.3555(2) 0.0380(14) Uani 1 1 d . . .
C15 C 1.0106(5) 0.0730(5) 1.3687(3) 0.0516(16) Uani 1 1 d . . .
C14 C 0.9512(6) 0.0239(6) 1.4176(3) 0.0657(19) Uani 1 1 d . . .
H14A H 0.8767 0.0553 1.4263 0.079 Uiso 1 1 calc R . .
C13 C 0.9996(8) -0.0685(6) 1.4527(3) 0.073(2) Uani 1 1 d . . .
H13A H 0.9592 -0.1018 1.4849 0.087 Uiso 1 1 calc R . .
C12 C 1.1095(7) -0.1118(5) 1.4397(3) 0.069(2) Uani 1 1 d . . .
H12A H 1.1433 -0.1752 1.4641 0.082 Uiso 1 1 calc R . .
C11 C 1.1718(6) -0.0661(5) 1.3924(3) 0.0570(18) Uani 1 1 d . B .
C16 C 1.2900(6) -0.1189(5) 1.3789(3) 0.070(2) Uani 1 1 d . . .
H16A H 1.3243 -0.0669 1.3579 0.084 Uiso 1 1 calc R A 1
C17 C 1.314(2) -0.183(3) 1.3362(15) 0.099(9) Uiso 0.48(6) 1 d P B 1
H17A H 1.3581 -0.1594 1.2995 0.148 Uiso 0.48(6) 1 calc PR B 1
H17B H 1.2469 -0.1803 1.3253 0.148 Uiso 0.48(6) 1 calc PR B 1
H17C H 1.3528 -0.2511 1.3562 0.148 Uiso 0.48(6) 1 calc PR B 1
C18 C 1.326(3) -0.1648(12) 1.4474(14) 0.069(7) Uiso 0.48(6) 1 d P B 1
H18A H 1.3317 -0.1128 1.4615 0.104 Uiso 0.48(6) 1 calc PR B 1
H18B H 1.3952 -0.2168 1.4470 0.104 Uiso 0.48(6) 1 calc PR B 1
H18C H 1.2720 -0.1922 1.4748 0.104 Uiso 0.48(6) 1 calc PR B 1
C17A C 1.3062(17) -0.211(2) 1.3517(14) 0.087(8) Uiso 0.52(6) 1 d P B 2
H17D H 1.2486 -0.1931 1.3270 0.131 Uiso 0.52(6) 1 calc PR B 2
H17E H 1.3042 -0.2687 1.3852 0.131 Uiso 0.52(6) 1 calc PR B 2
H17F H 1.3753 -0.2250 1.3266 0.131 Uiso 0.52(6) 1 calc PR B 2
C18A C 1.364(3) -0.1676(12) 1.4264(16) 0.080(7) Uiso 0.52(6) 1 d P B 2
H18D H 1.3746 -0.1175 1.4404 0.120 Uiso 0.52(6) 1 calc PR B 2
H18E H 1.4336 -0.2063 1.4094 0.120 Uiso 0.52(6) 1 calc PR B 2
H18F H 1.3341 -0.2109 1.4606 0.120 Uiso 0.52(6) 1 calc PR B 2
C19 C 0.9502(5) 0.1761(5) 1.3323(3) 0.069(2) Uani 1 1 d . . .
H19A H 1.0040 0.2032 1.3025 0.083 Uiso 1 1 calc R . .
C21 C 0.8917(6) 0.2479(5) 1.3737(4) 0.092(3) Uani 1 1 d . . .
H21A H 0.9436 0.2501 1.3961 0.138 Uiso 1 1 calc R . .
H21B H 0.8363 0.2247 1.4024 0.138 Uiso 1 1 calc R . .
H21C H 0.8587 0.3139 1.3485 0.138 Uiso 1 1 calc R . .
C20 C 0.8648(6) 0.1770(6) 1.2956(4) 0.105(3) Uani 1 1 d . . .
H20A H 0.8997 0.1327 1.2692 0.157 Uiso 1 1 calc R . .
H20B H 0.8335 0.2438 1.2708 0.157 Uiso 1 1 calc R . .
H20C H 0.8082 0.1550 1.3239 0.157 Uiso 1 1 calc R . .
C22 C 1.4502(4) 0.2135(4) 1.3337(3) 0.0455(15) Uani 1 1 d . . .
C27 C 1.4271(4) 0.3096(4) 1.3362(3) 0.0474(15) Uani 1 1 d . . .
C26 C 1.4816(5) 0.3251(5) 1.3746(3) 0.0625(18) Uani 1 1 d . . .
H26A H 1.4679 0.3905 1.3759 0.075 Uiso 1 1 calc R . .
C25 C 1.5541(6) 0.2499(6) 1.4106(3) 0.073(2) Uani 1 1 d . . .
H25A H 1.5888 0.2628 1.4366 0.087 Uiso 1 1 calc R . .
C24 C 1.5745(5) 0.1559(6) 1.4075(3) 0.075(2) Uani 1 1 d . . .
H24A H 1.6250 0.1038 1.4317 0.090 Uiso 1 1 calc R . .
C23 C 1.5247(5) 0.1334(5) 1.3705(3) 0.0585(17) Uani 1 1 d . D .
C28 C 1.5540(6) 0.0277(6) 1.3662(5) 0.094(3) Uani 1 1 d . . .
H28A H 1.5082 0.0251 1.3391 0.113 Uiso 1 1 calc R C 1
C30 C 1.530(2) -0.037(2) 1.435(3) 0.113(13) Uani 0.77(9) 1 d P D 1
H30A H 1.4538 -0.0128 1.4493 0.169 Uiso 0.77(9) 1 calc PR D 1
H30B H 1.5721 -0.0309 1.4619 0.169 Uiso 0.77(9) 1 calc PR D 1
H30C H 1.5501 -0.1062 1.4355 0.169 Uiso 0.77(9) 1 calc PR D 1
C30A C 1.553(5) -0.055(5) 1.409(3) 0.081(17) Uani 0.23(9) 1 d P D 2
H30D H 1.5706 -0.1083 1.3895 0.121 Uiso 0.23(9) 1 calc PR D 2
H30E H 1.4810 -0.0456 1.4313 0.121 Uiso 0.23(9) 1 calc PR D 2
H30F H 1.6050 -0.0712 1.4364 0.121 Uiso 0.23(9) 1 calc PR D 2
C29 C 1.6732(7) -0.0105(6) 1.3420(5) 0.121(3) Uani 1 1 d . D .
H29A H 1.6855 0.0281 1.3003 0.182 Uiso 1 1 calc R . .
H29B H 1.6926 -0.0797 1.3428 0.182 Uiso 1 1 calc R . .
H29C H 1.7172 -0.0040 1.3675 0.182 Uiso 1 1 calc R . .
C31 C 1.3466(5) 0.3978(5) 1.2994(3) 0.0624(18) Uani 1 1 d . . .
H31A H 1.3064 0.3734 1.2802 0.075 Uiso 1 1 calc R . .
C33 C 1.2644(6) 0.4616(5) 1.3418(4) 0.087(2) Uani 1 1 d . . .
H33A H 1.2287 0.4203 1.3743 0.131 Uiso 1 1 calc R . .
H33B H 1.2109 0.5158 1.3179 0.131 Uiso 1 1 calc R . .
H33C H 1.3026 0.4883 1.3595 0.131 Uiso 1 1 calc R . .
C32 C 1.3988(6) 0.4668(6) 1.2497(4) 0.096(3) Uani 1 1 d . . .
H32A H 1.4506 0.4302 1.2223 0.144 Uiso 1 1 calc R . .
H32B H 1.4356 0.4937 1.2683 0.144 Uiso 1 1 calc R . .
H32C H 1.3436 0.5207 1.2269 0.144 Uiso 1 1 calc R . .
C35 C 0.9955(5) 0.4569(4) 1.1644(2) 0.0440(15) Uani 1 1 d . . .
C34 C 1.0364(5) 0.3939(5) 1.1196(3) 0.0626(18) Uani 1 1 d . . .
H34A H 0.9992 0.4282 1.0834 0.094 Uiso 1 1 calc R . .
H34B H 1.0228 0.3311 1.1384 0.094 Uiso 1 1 calc R . .
H34C H 1.1134 0.3818 1.1083 0.094 Uiso 1 1 calc R . .
C36 C 1.0450(4) 0.4129(4) 1.2234(2) 0.0362(13) Uani 1 1 d . . .
C37 C 1.1268(4) 0.3240(4) 1.2358(2) 0.0383(14) Uani 1 1 d . . .
H37A H 1.1595 0.2922 1.2043 0.046 Uiso 1 1 calc R . .
C38 C 1.1641(4) 0.2783(4) 1.2939(2) 0.0323(13) Uani 1 1 d . . .
C39 C 1.1106(4) 0.3328(4) 1.3367(2) 0.0356(13) Uani 1 1 d . . .
H39A H 1.1308 0.3075 1.3765 0.043 Uiso 1 1 calc R . .
C40 C 1.0291(4) 0.4227(4) 1.3227(2) 0.0329(13) Uani 1 1 d . . .
C41 C 0.9699(5) 0.4784(4) 1.3703(2) 0.0421(14) Uani 1 1 d . . .
C42 C 0.9957(5) 0.4290(4) 1.4348(2) 0.0511(16) Uani 1 1 d . . .
H42A H 0.9527 0.4724 1.4607 0.077 Uiso 1 1 calc R . .
H42B H 1.0718 0.4154 1.4362 0.077 Uiso 1 1 calc R . .
H42C H 0.9792 0.3672 1.4492 0.077 Uiso 1 1 calc R . .
C55 C 0.8401(4) 0.6176(4) 1.3981(2) 0.0379(13) Uani 1 1 d . . .
C56 C 0.7482(5) 0.5974(4) 1.4325(3) 0.0490(16) Uani 1 1 d . F .
C57 C 0.6917(5) 0.6503(5) 1.4756(3) 0.0612(18) Uani 1 1 d . . .
H57A H 0.6295 0.6378 1.4996 0.073 Uiso 1 1 calc R . .
C58 C 0.7273(6) 0.7221(4) 1.4832(3) 0.0608(18) Uani 1 1 d . . .
H58A H 0.6901 0.7563 1.5131 0.073 Uiso 1 1 calc R . .
C59 C 0.8153(5) 0.7424(4) 1.4476(3) 0.0517(16) Uani 1 1 d . . .
H59A H 0.8369 0.7919 1.4530 0.062 Uiso 1 1 calc R . .
C60 C 0.8740(4) 0.6932(4) 1.4038(2) 0.0417(14) Uani 1 1 d . . .
C64 C 0.9716(5) 0.7153(4) 1.3646(3) 0.0538(17) Uani 1 1 d . . .
H64A H 0.9882 0.6846 1.3302 0.065 Uiso 1 1 calc R . .
C65 C 1.0716(5) 0.6686(5) 1.4003(3) 0.076(2) Uani 1 1 d . . .
H65A H 1.0836 0.5980 1.4174 0.114 Uiso 1 1 calc R . .
H65B H 1.0592 0.6997 1.4331 0.114 Uiso 1 1 calc R . .
H65C H 1.1347 0.6787 1.3727 0.114 Uiso 1 1 calc R . .
C66 C 0.9561(6) 0.8252(5) 1.3373(3) 0.075(2) Uani 1 1 d . . .
H66A H 0.8945 0.8555 1.3142 0.112 Uiso 1 1 calc R . .
H66B H 1.0204 0.8336 1.3104 0.112 Uiso 1 1 calc R . .
H66C H 0.9436 0.8567 1.3699 0.112 Uiso 1 1 calc R . .
C61 C 0.7089(5) 0.5199(5) 1.4238(3) 0.0646(19) Uani 1 1 d D . .
H61A H 0.7654 0.4779 1.3995 0.077 Uiso 1 1 calc R E 1
C62A C 0.703(4) 0.436(3) 1.4790(12) 0.090(13) Uiso 0.34(7) 1 d PD F 2
H62D H 0.7742 0.4025 1.4930 0.135 Uiso 0.34(7) 1 calc PR F 2
H62E H 0.6798 0.3899 1.4688 0.135 Uiso 0.34(7) 1 calc PR F 2
H62F H 0.6523 0.4621 1.5112 0.135 Uiso 0.34(7) 1 calc PR F 2
C63 C 0.643(5) 0.558(2) 1.370(2) 0.093(13) Uiso 0.34(7) 1 d PD F 2
H63A H 0.6912 0.5449 1.3336 0.139 Uiso 0.34(7) 1 calc PR F 2
H63B H 0.6073 0.6290 1.3635 0.139 Uiso 0.34(7) 1 calc PR F 2
H63C H 0.5899 0.5246 1.3789 0.139 Uiso 0.34(7) 1 calc PR F 2
C62 C 0.671(2) 0.4558(17) 1.4842(7) 0.107(7) Uiso 0.66(7) 1 d PD F 1
H62A H 0.6464 0.4082 1.4760 0.161 Uiso 0.66(7) 1 calc PR F 1
H62B H 0.6118 0.4978 1.5060 0.161 Uiso 0.66(7) 1 calc PR F 1
H62C H 0.7302 0.4206 1.5090 0.161 Uiso 0.66(7) 1 calc PR F 1
C63A C 0.603(2) 0.5692(10) 1.3936(15) 0.096(7) Uiso 0.66(7) 1 d PD F 1
H63D H 0.5424 0.5879 1.4240 0.143 Uiso 0.66(7) 1 calc PR F 1
H63E H 0.5921 0.5227 1.3765 0.143 Uiso 0.66(7) 1 calc PR F 1
H63F H 0.6073 0.6279 1.3612 0.143 Uiso 0.66(7) 1 calc PR F 1
C43 C 0.8578(5) 0.5787(4) 1.1067(3) 0.0463(15) Uani 1 1 d . . .
C44 C 0.7753(5) 0.5396(5) 1.1115(3) 0.0606(18) Uani 1 1 d . H .
C45 C 0.7069(6) 0.5827(6) 1.0643(4) 0.075(2) Uani 1 1 d . . .
H45A H 0.6507 0.5581 1.0664 0.090 Uiso 1 1 calc R . .
C46 C 0.7213(6) 0.6595(6) 1.0157(4) 0.077(2) Uani 1 1 d . . .
H46A H 0.6752 0.6873 0.9849 0.093 Uiso 1 1 calc R . .
C47 C 0.8028(6) 0.6951(5) 1.0125(3) 0.069(2) Uani 1 1 d . . .
H47A H 0.8123 0.7476 0.9789 0.083 Uiso 1 1 calc R . .
C48 C 0.8732(5) 0.6563(5) 1.0577(3) 0.0540(16) Uani 1 1 d . . .
C52 C 0.9620(6) 0.6981(5) 1.0530(3) 0.0649(19) Uani 1 1 d . . .
H52 H 0.9762 0.6868 1.0952 0.078 Uiso 1 1 calc R . .
C53 C 1.0670(6) 0.6443(6) 1.0194(4) 0.099(3) Uani 1 1 d . . .
H53A H 1.0859 0.5734 1.0382 0.149 Uiso 1 1 calc R . .
H53B H 1.1244 0.6675 1.0217 0.149 Uiso 1 1 calc R . .
H53C H 1.0577 0.6577 0.9768 0.149 Uiso 1 1 calc R . .
C54 C 0.9325(7) 0.8100(6) 1.0232(4) 0.101(3) Uani 1 1 d . . .
H54A H 0.8655 0.8443 1.0445 0.151 Uiso 1 1 calc R . .
H54B H 0.9235 0.8235 0.9806 0.151 Uiso 1 1 calc R . .
H54C H 0.9897 0.8331 1.0258 0.151 Uiso 1 1 calc R . .
C49 C 0.7555(6) 0.4568(6) 1.1654(4) 0.082(2) Uani 1 1 d D . .
H49A H 0.8236 0.4221 1.1844 0.098 Uiso 1 1 calc R G 1
C51 C 0.6697(18) 0.5079(17) 1.2129(10) 0.115(6) Uiso 0.75(6) 1 d PD H 1
H51A H 0.6949 0.5541 1.2222 0.172 Uiso 0.75(6) 1 calc PR H 1
H51B H 0.6593 0.4578 1.2501 0.172 Uiso 0.75(6) 1 calc PR H 1
H51C H 0.6016 0.5435 1.1957 0.172 Uiso 0.75(6) 1 calc PR H 1
C50 C 0.729(3) 0.3783(14) 1.1473(8) 0.115(6) Uiso 0.75(6) 1 d PD H 1
H50A H 0.7859 0.3519 1.1176 0.172 Uiso 0.75(6) 1 calc PR H 1
H50B H 0.6609 0.4090 1.1296 0.172 Uiso 0.75(6) 1 calc PR H 1
H50C H 0.7222 0.3250 1.1834 0.172 Uiso 0.75(6) 1 calc PR H 1
C51A C 0.703(5) 0.479(4) 1.2272(17) 0.087(16) Uiso 0.25(6) 1 d PD H 2
H51D H 0.7503 0.4377 1.2583 0.131 Uiso 0.25(6) 1 calc PR H 2
H51E H 0.6344 0.4663 1.2384 0.131 Uiso 0.25(6) 1 calc PR H 2
H51F H 0.6904 0.5487 1.2238 0.131 Uiso 0.25(6) 1 calc PR H 2
C50A C 0.687(4) 0.400(3) 1.1579(18) 0.063(14) Uiso 0.25(6) 1 d PD H 2
H50D H 0.7081 0.3866 1.1180 0.094 Uiso 0.25(6) 1 calc PR H 2
H50E H 0.6112 0.4398 1.1612 0.094 Uiso 0.25(6) 1 calc PR H 2
H50F H 0.6979 0.3380 1.1895 0.094 Uiso 0.25(6) 1 calc PR H 2
C68 C 0.9778(8) 0.8225(6) 1.1754(4) 0.103(3) Uani 1 1 d . J .
H68A H 0.9432 0.8589 1.2067 0.124 Uiso 1 1 calc R . .
H68B H 0.9325 0.8495 1.1420 0.124 Uiso 1 1 calc R . .
C69 C 1.0907(10) 0.8291(8) 1.1519(6) 0.148(4) Uani 1 1 d . . .
H69A H 1.1071 0.8322 1.1082 0.178 Uiso 1 1 calc R I 1
H69B H 1.0967 0.8887 1.1578 0.178 Uiso 1 1 calc R I 1
C70 C 1.1666(17) 0.7380(17) 1.188(2) 0.134(12) Uiso 0.53(6) 1 d P J 1
H70A H 1.1755 0.7468 1.2261 0.160 Uiso 0.53(6) 1 calc PR J 1
H70B H 1.2375 0.7181 1.1641 0.160 Uiso 0.53(6) 1 calc PR J 1
C70A C 1.1597(18) 0.7258(18) 1.152(2) 0.122(14) Uiso 0.47(6) 1 d P J 2
H70C H 1.1658 0.7135 1.1125 0.147 Uiso 0.47(6) 1 calc PR J 2
H70D H 1.2323 0.7133 1.1617 0.147 Uiso 0.47(6) 1 calc PR J 2
C71 C 1.1066(7) 0.6636(7) 1.1992(4) 0.109(3) Uani 1 1 d . . .
H71A H 1.1292 0.6301 1.1663 0.131 Uiso 1 1 calc R J 1
H71B H 1.1216 0.6134 1.2382 0.131 Uiso 1 1 calc R J 1
C72 C 0.6519(14) 0.7992(15) 1.2710(7) 0.127(7) Uiso 0.588(18) 1 d PD K 1
H72A H 0.6972 0.8212 1.2877 0.152 Uiso 0.588(18) 1 calc PR K 1
H72B H 0.6236 0.7521 1.3043 0.152 Uiso 0.588(18) 1 calc PR K 1
C73 C 0.5627(14) 0.8844(12) 1.2445(8) 0.102(6) Uiso 0.588(18) 1 d PD K 1
H73A H 0.4992 0.8958 1.2750 0.123 Uiso 0.588(18) 1 calc PR K 1
H73D H 0.5838 0.9446 1.2289 0.123 Uiso 0.588(18) 1 calc PR K 1
C74 C 0.5419(14) 0.8603(13) 1.1994(8) 0.121(7) Uiso 0.588(18) 1 d PD K 1
H74A H 0.5278 0.9180 1.1638 0.145 Uiso 0.588(18) 1 calc PR K 1
H74B H 0.4775 0.8392 1.2123 0.145 Uiso 0.588(18) 1 calc PR K 1
C75 C 0.6349(13) 0.7794(12) 1.1830(8) 0.113(6) Uiso 0.588(18) 1 d PD K 1
H75A H 0.6125 0.7222 1.1871 0.135 Uiso 0.588(18) 1 calc PR K 1
H75B H 0.6652 0.8011 1.1405 0.135 Uiso 0.588(18) 1 calc PR K 1
C72A C 0.6940(14) 0.8289(10) 1.2528(7) 0.056(5) Uiso 0.412(18) 1 d PD K 2
H72C H 0.7585 0.8483 1.2471 0.067 Uiso 0.412(18) 1 calc PR K 2
H72D H 0.6723 0.8065 1.2967 0.067 Uiso 0.412(18) 1 calc PR K 2
C73A C 0.606(2) 0.9116(18) 1.2232(12) 0.141(11) Uiso 0.412(18) 1 d PD K 2
H73B H 0.5383 0.9168 1.2503 0.169 Uiso 0.412(18) 1 calc PR K 2
H73C H 0.6218 0.9741 1.2140 0.169 Uiso 0.412(18) 1 calc PR K 2
C74A C 0.5989(17) 0.8939(14) 1.1706(9) 0.091(8) Uiso 0.412(18) 1 d PD K 2
H74C H 0.6081 0.9488 1.1355 0.109 Uiso 0.412(18) 1 calc PR K 2
H74D H 0.5276 0.8886 1.1721 0.109 Uiso 0.412(18) 1 calc PR K 2
C75A C 0.6807(17) 0.8038(12) 1.1641(7) 0.077(6) Uiso 0.412(18) 1 d PD K 2
H75C H 0.7415 0.8175 1.1346 0.093 Uiso 0.412(18) 1 calc PR K 2
H75D H 0.6521 0.7642 1.1499 0.093 Uiso 0.412(18) 1 calc PR K 2

loop_
_atom_site_aniso_label
_atom_site_aniso_U_11
_atom_site_aniso_U_22
_atom_site_aniso_U_33
_atom_site_aniso_U_23
_atom_site_aniso_U_13
_atom_site_aniso_U_12
Fe1 0.0334(5) 0.0258(4) 0.0412(5) -0.0137(4) -0.0046(4) -0.0034(3)
N4 0.030(3) 0.024(3) 0.058(4) -0.010(3) -0.005(3) 0.000(2)
N5 0.067(4) 0.051(3) 0.040(3) -0.015(3) 0.000(3) -0.017(3)
N3 0.039(3) 0.037(3) 0.056(3) -0.019(2) -0.005(3) -0.007(2)
C8 0.046(4) 0.049(4) 0.063(5) -0.023(3) 0.013(4) -0.015(3)
N2 0.038(3) 0.032(3) 0.046(3) -0.009(2) -0.007(2) 0.000(2)
C9 0.073(5) 0.117(7) 0.097(6) -0.056(5) 0.028(5) -0.051(5)
C7 0.057(4) 0.041(4) 0.040(4) -0.021(3) 0.013(3) -0.017(3)
C6 0.082(5) 0.060(5) 0.077(5) -0.031(4) 0.014(4) -0.031(4)
C5 0.081(5) 0.048(4) 0.051(4) -0.019(4) 0.000(4) -0.004(4)
C4 0.062(4) 0.046(4) 0.058(5) -0.017(3) -0.009(4) -0.015(3)
C3 0.050(4) 0.029(3) 0.038(4) -0.014(3) -0.012(3) 0.001(3)
C2 0.054(4) 0.037(3) 0.034(4) -0.012(3) -0.001(3) -0.014(3)
C1 0.094(5) 0.070(5) 0.058(4) -0.020(4) -0.016(4) -0.041(4)
N1 0.040(3) 0.030(3) 0.045(3) -0.018(2) -0.004(2) -0.007(2)
C10 0.052(4) 0.039(4) 0.032(3) -0.011(3) -0.001(3) -0.026(3)
C15 0.067(5) 0.051(4) 0.054(4) -0.020(4) -0.004(4) -0.034(4)
C14 0.085(5) 0.067(5) 0.066(5) -0.034(4) 0.009(4) -0.044(5)
C13 0.112(7) 0.080(6) 0.049(5) -0.018(4) 0.004(5) -0.065(5)
C12 0.116(7) 0.055(4) 0.054(5) -0.009(4) -0.024(5) -0.046(5)
C11 0.092(6) 0.055(4) 0.044(4) -0.007(4) -0.012(4) -0.049(4)
C16 0.076(5) 0.046(4) 0.090(6) 0.008(4) -0.038(4) -0.027(4)
C19 0.048(4) 0.072(5) 0.093(6) -0.027(4) 0.003(4) -0.027(4)
C21 0.075(5) 0.073(5) 0.124(7) -0.047(5) 0.020(5) -0.020(4)
C20 0.097(6) 0.084(6) 0.113(7) -0.014(5) -0.018(6) -0.014(5)
C22 0.036(3) 0.052(4) 0.055(4) -0.021(3) 0.001(3) -0.018(3)
C27 0.039(4) 0.053(4) 0.058(4) -0.022(3) 0.003(3) -0.022(3)
C26 0.053(4) 0.067(5) 0.076(5) -0.031(4) 0.005(4) -0.025(4)
C25 0.061(5) 0.091(6) 0.082(6) -0.032(5) -0.010(4) -0.035(5)
C24 0.051(4) 0.076(5) 0.094(6) -0.016(4) -0.032(4) -0.009(4)
C23 0.045(4) 0.049(4) 0.084(5) -0.021(4) -0.022(4) -0.005(3)
C28 0.065(6) 0.060(6) 0.149(9) -0.020(6) -0.054(6) 0.006(4)
C30 0.079(11) 0.056(10) 0.19(3) -0.014(14) -0.026(17) -0.017(8)
C30A 0.08(3) 0.06(3) 0.06(4) -0.02(2) -0.03(2) 0.04(3)
C29 0.106(7) 0.090(6) 0.181(10) -0.074(7) -0.043(7) 0.001(6)
C31 0.055(4) 0.058(4) 0.078(5) -0.020(4) -0.008(4) -0.020(4)
C33 0.078(5) 0.066(5) 0.121(7) -0.045(5) -0.015(5) -0.008(4)
C32 0.090(6) 0.093(6) 0.098(6) -0.010(5) -0.006(5) -0.037(5)
Na1 0.0577(15) 0.0336(12) 0.0529(15) -0.0156(11) -0.0154(12) 0.0023(11)
N6 0.042(3) 0.035(3) 0.046(3) -0.014(2) -0.013(2) 0.001(2)
C35 0.053(4) 0.046(4) 0.044(4) -0.016(3) -0.013(3) -0.019(3)
C34 0.072(5) 0.065(4) 0.047(4) -0.027(4) -0.015(3) -0.002(4)
C36 0.034(3) 0.040(3) 0.039(3) -0.016(3) -0.005(3) -0.011(3)
N7 0.042(3) 0.030(2) 0.042(3) -0.017(2) -0.006(2) -0.009(2)
C37 0.042(3) 0.030(3) 0.040(4) -0.020(3) 0.005(3) -0.004(3)
C38 0.029(3) 0.031(3) 0.036(3) -0.008(3) -0.006(3) -0.008(2)
C39 0.038(3) 0.028(3) 0.042(3) -0.017(3) -0.009(3) -0.003(3)
C40 0.038(3) 0.032(3) 0.031(3) -0.013(3) -0.006(3) -0.008(3)
C41 0.048(4) 0.036(4) 0.040(4) -0.012(3) -0.006(3) -0.009(3)
C42 0.058(4) 0.044(4) 0.039(4) -0.016(3) -0.004(3) 0.000(3)
N8 0.035(3) 0.027(3) 0.042(3) -0.017(2) -0.003(2) -0.002(2)
C55 0.033(3) 0.031(3) 0.042(4) -0.014(3) -0.004(3) 0.002(3)
C56 0.053(4) 0.040(4) 0.052(4) -0.020(3) 0.002(3) -0.010(3)
C57 0.053(4) 0.053(4) 0.061(4) -0.023(4) 0.013(3) -0.002(3)
C58 0.078(5) 0.041(4) 0.045(4) -0.023(3) 0.000(4) 0.008(4)
C59 0.063(4) 0.039(4) 0.052(4) -0.024(3) -0.007(4) -0.005(3)
C60 0.047(4) 0.037(3) 0.039(4) -0.015(3) -0.010(3) -0.004(3)
C64 0.069(4) 0.049(4) 0.054(4) -0.025(3) -0.003(4) -0.024(3)
C65 0.061(5) 0.071(5) 0.100(6) -0.036(4) -0.005(4) -0.018(4)
C66 0.094(5) 0.062(5) 0.071(5) -0.010(4) -0.010(4) -0.034(4)
C61 0.047(4) 0.057(4) 0.082(5) -0.027(4) 0.018(4) -0.016(3)
C43 0.060(4) 0.042(4) 0.037(4) -0.014(3) -0.016(3) -0.008(3)
C44 0.064(4) 0.063(4) 0.059(5) -0.016(4) -0.020(4) -0.017(4)
C45 0.075(5) 0.084(6) 0.080(6) -0.019(5) -0.039(4) -0.026(4)
C46 0.088(6) 0.062(5) 0.079(6) -0.016(5) -0.045(5) -0.003(4)
C47 0.096(6) 0.059(4) 0.055(5) -0.016(4) -0.029(4) -0.015(4)
C48 0.062(4) 0.059(4) 0.045(4) -0.025(4) -0.009(3) -0.013(4)
C52 0.090(5) 0.057(4) 0.046(4) -0.001(4) -0.019(4) -0.027(4)
C53 0.076(6) 0.113(7) 0.117(7) -0.040(6) -0.001(5) -0.038(5)
C54 0.120(7) 0.077(6) 0.104(7) -0.010(5) -0.021(6) -0.036(5)
C49 0.076(5) 0.089(6) 0.098(6) -0.023(5) -0.024(5) -0.040(5)
O1 0.097(4) 0.068(4) 0.082(4) -0.009(3) -0.010(3) -0.036(3)
C68 0.166(9) 0.074(6) 0.081(6) -0.013(5) -0.018(6) -0.055(6)
C69 0.193(12) 0.113(9) 0.166(11) -0.024(8) -0.028(10) -0.087(9)
C71 0.092(7) 0.125(8) 0.109(7) -0.007(6) -0.002(6) -0.058(7)
O2 0.088(4) 0.084(4) 0.112(4) -0.056(3) -0.046(3) 0.032(3)

loop_
_atom_type_symbol
_atom_type_description
_atom_type_scat_dispersion_real
_atom_type_scat_dispersion_imag
_atom_type_scat_source
C C 0.0033 0.0016 'International Tables Vol C Tables 4.2.6.8 and 6.1.1.4'
H H 0.0000 0.0000 'International Tables Vol C Tables 4.2.6.8 and 6.1.1.4'
N N 0.0061 0.0033 'International Tables Vol C Tables 4.2.6.8 and 6.1.1.4'
O O 0.0106 0.0060 'International Tables Vol C Tables 4.2.6.8 and 6.1.1.4'
Fe Fe 0.3463 0.8444 'International Tables Vol C Tables 4.2.6.8 and 6.1.1.4'
Na Na 0.0362 0.0249 'International Tables Vol C Tables 4.2.6.8 and 6.1.1.4'

loop_
_geom_angle_atom_site_label_1
_geom_angle_atom_site_label_2
_geom_angle_atom_site_label_3
_geom_angle
_geom_angle_site_symmetry_1
_geom_angle_site_symmetry_3
_geom_angle_publ_flag
N4 Fe1 N2 162.55(18) . . ?
N4 Fe1 N1 97.26(19) . . ?
N2 Fe1 N1 80.02(19) . . ?
N4 Fe1 C38 95.3(2) . . ?
N2 Fe1 C38 102.1(2) . . ?
N1 Fe1 C38 96.16(18) . . ?
N4 Fe1 N3 98.2(2) . . ?
N2 Fe1 N3 80.3(2) . . ?
N1 Fe1 N3 157.29(18) . . ?
C38 Fe1 N3 98.88(19) . . ?
N5 N4 Fe1 178.7(5) . . ?
C8 N3 C22 118.2(5) . . ?
C8 N3 Fe1 114.4(4) . . ?
C22 N3 Fe1 127.4(4) . . ?
N3 C8 C7 114.0(5) . . ?
N3 C8 C9 122.1(6) . . ?
C7 C8 C9 123.8(6) . . ?
C7 N2 C3 120.9(5) . . ?
C7 N2 Fe1 119.8(4) . . ?
C3 N2 Fe1 118.7(4) . . ?
C6 C7 N2 120.2(6) . . ?
C6 C7 C8 129.0(6) . . ?
N2 C7 C8 110.5(5) . . ?
C7 C6 C5 120.3(6) . . ?
C4 C5 C6 119.7(6) . . ?
C5 C4 C3 120.7(6) . . ?
C2 C3 C4 130.4(5) . . ?
C2 C3 N2 111.6(5) . . ?
C4 C3 N2 118.0(5) . . ?
N1 C2 C3 112.9(5) . . ?
N1 C2 C1 124.6(5) . . ?
C3 C2 C1 122.0(5) . . ?
C2 N1 C10 117.5(4) . . ?
C2 N1 Fe1 115.5(4) . . ?
C10 N1 Fe1 127.0(3) . . ?
C15 C10 C11 119.3(5) . . ?
C15 C10 N1 122.7(5) . . ?
C11 C10 N1 118.0(5) . . ?
C10 C15 C14 120.2(6) . . ?
C10 C15 C19 122.4(6) . . ?
C14 C15 C19 117.4(6) . . ?
C13 C14 C15 121.0(7) . . ?
C14 C13 C12 118.2(7) . . ?
C13 C12 C11 122.9(7) . . ?
C12 C11 C10 118.3(7) . . ?
C12 C11 C16 120.3(7) . . ?
C10 C11 C16 121.3(6) . . ?
C18A C16 C11 123.0(18) . . ?
C18A C16 C17 109.9(19) . . ?
C11 C16 C17 113.8(11) . . ?
C18A C16 C18 22.7(9) . . ?
C11 C16 C18 100.7(15) . . ?
C17 C16 C18 121.5(19) . . ?
C18A C16 C17A 101.2(14) . . ?
C11 C16 C17A 110.0(9) . . ?
C17 C16 C17A 17.2(14) . . ?
C18 C16 C17A 107.8(14) . . ?
C15 C19 C21 112.0(6) . . ?
C15 C19 C20 113.6(5) . . ?
C21 C19 C20 108.0(6) . . ?
C27 C22 C23 120.8(5) . . ?
C27 C22 N3 121.4(5) . . ?
C23 C22 N3 117.7(5) . . ?
C22 C27 C26 117.7(6) . . ?
C22 C27 C31 123.4(5) . . ?
C26 C27 C31 119.0(5) . . ?
C25 C26 C27 123.2(6) . . ?
C24 C25 C26 117.9(6) . . ?
C25 C24 C23 123.1(7) . . ?
C24 C23 C22 117.4(6) . . ?
C24 C23 C28 121.2(6) . . ?
C22 C23 C28 121.3(6) . . ?
C30A C28 C23 131(3) . . ?
C30A C28 C29 96(3) . . ?
C23 C28 C29 110.2(7) . . ?
C30A C28 C30 25(2) . . ?
C23 C28 C30 106(2) . . ?
C29 C28 C30 110.7(12) . . ?
C27 C31 C32 113.2(5) . . ?
C27 C31 C33 110.5(5) . . ?
C32 C31 C33 106.7(6) . . ?
O2 Na1 O1 99.4(2) . . ?
O2 Na1 N7 159.0(2) . . ?
O1 Na1 N7 101.21(18) . . ?
O2 Na1 N8 111.73(18) . . ?
O1 Na1 N8 102.44(17) . . ?
N7 Na1 N8 67.28(15) . . ?
O2 Na1 N6 106.69(17) . . ?
O1 Na1 N6 97.10(17) . . ?
N7 Na1 N6 67.02(15) . . ?
N8 Na1 N6 132.85(16) . . ?
C35 N6 C43 121.4(4) . . ?
C35 N6 Na1 116.6(4) . . ?
C43 N6 Na1 121.6(3) . . ?
N6 C35 C36 118.9(5) . . ?
N6 C35 C34 125.3(5) . . ?
C36 C35 C34 115.7(5) . . ?
N7 C36 C37 121.7(5) . . ?
N7 C36 C35 114.5(5) . . ?
C37 C36 C35 123.6(5) . . ?
C40 N7 C36 117.0(4) . . ?
C40 N7 Na1 121.3(3) . . ?
C36 N7 Na1 121.2(4) . . ?
C36 C37 C38 122.9(5) . . ?
C39 C38 C37 113.4(5) . . ?
C39 C38 Fe1 126.0(4) . . ?
C37 C38 Fe1 120.5(4) . . ?
C40 C39 C38 122.4(5) . . ?
N7 C40 C39 122.6(5) . . ?
N7 C40 C41 116.0(5) . . ?
C39 C40 C41 121.4(5) . . ?
N8 C41 C42 124.8(5) . . ?
N8 C41 C40 117.6(5) . . ?
C42 C41 C40 117.6(5) . . ?
C41 N8 C55 118.1(4) . . ?
C41 N8 Na1 117.1(3) . . ?
C55 N8 Na1 124.7(3) . . ?
C56 C55 C60 121.8(5) . . ?
C56 C55 N8 119.7(5) . . ?
C60 C55 N8 118.4(5) . . ?
C55 C56 C57 118.3(5) . . ?
C55 C56 C61 121.6(5) . . ?
C57 C56 C61 120.2(5) . . ?
C56 C57 C58 120.1(6) . . ?
C59 C58 C57 120.3(5) . . ?
C58 C59 C60 122.3(6) . . ?
C59 C60 C55 117.1(5) . . ?
C59 C60 C64 122.4(5) . . ?
C55 C60 C64 120.4(5) . . ?
C60 C64 C66 114.1(5) . . ?
C60 C64 C65 111.5(5) . . ?
C66 C64 C65 108.3(5) . . ?
C62 C61 C63A 100.3(19) . . ?
C62 C61 C56 115.5(14) . . ?
C63A C61 C56 113.4(11) . . ?
C62 C61 C62A 16.8(19) . . ?
C63A C61 C62A 119(3) . . ?
C56 C61 C62A 113.0(9) . . ?
C62 C61 C63 113(3) . . ?
C63A C61 C63 26.1(17) . . ?
C56 C61 C63 111.1(7) . . ?
C62A C61 C63 127.0(2) . . ?
C48 C43 C44 121.7(6) . . ?
C48 C43 N6 120.9(5) . . ?
C44 C43 N6 117.2(6) . . ?
C43 C44 C45 117.5(6) . . ?
C43 C44 C49 122.4(6) . . ?
C45 C44 C49 120.0(6) . . ?
C46 C45 C44 121.3(7) . . ?
C47 C46 C45 119.5(7) . . ?
C46 C47 C48 122.3(7) . . ?
C43 C48 C47 117.7(6) . . ?
C43 C48 C52 121.4(6) . . ?
C47 C48 C52 120.9(6) . . ?
C48 C52 C53 111.9(5) . . ?
C48 C52 C54 113.9(6) . . ?
C53 C52 C54 109.4(6) . . ?
C44 C49 C50A 117.6(13) . . ?
C44 C49 C51A 119(2) . . ?
C50A C49 C51A 101(2) . . ?
C44 C49 C50 113.5(8) . . ?
C50A C49 C50 21.7(17) . . ?
C51A C49 C50 118.3(17) . . ?
C44 C49 C51 106.4(10) . . ?
C50A C49 C51 95(2) . . ?
C51A C49 C51 21(2) . . ?
C50 C49 C51 115.8(13) . . ?
C71 O1 C68 111.5(7) . . ?
C71 O1 Na1 116.1(4) . . ?
C68 O1 Na1 132.4(6) . . ?
O1 C68 C69 104.2(8) . . ?
C70A C69 C70 36.3(11) . . ?
C70A C69 C68 104.7(11) . . ?
C70 C69 C68 106.5(11) . . ?
C69 C70 C71 101(2) . . ?
C71 C70A C69 105(2) . . ?
O1 C71 C70A 105.3(11) . . ?
O1 C71 C70 106.5(10) . . ?
C70A C71 C70 36.3(11) . . ?
C72A O2 C75A 104.6(10) . . ?
C72A O2 C72 32.8(9) . . ?
C75A O2 C72 114.2(9) . . ?
C72A O2 C75 110.7(9) . . ?
C75A O2 C75 32.5(9) . . ?
C72 O2 C75 101.4(10) . . ?
C72A O2 Na1 114.5(7) . . ?
C75A O2 Na1 123.8(8) . . ?
C72 O2 Na1 120.7(7) . . ?
C75 O2 Na1 134.1(6) . . ?
O2 C72 C73 108.3(10) . . ?
C74 C73 C72 105.0(10) . . ?
C73 C74 C75 109.1(11) . . ?
O2 C75 C74 108.1(9) . . ?
O2 C72A C73A 105.3(11) . . ?
C74A C73A C72A 107.6(11) . . ?
C73A C74A C75A 108.8(11) . . ?
C74A C75A O2 105.9(11) . . ?

loop_
_geom_bond_atom_site_label_1
_geom_bond_atom_site_label_2
_geom_bond_distance
_geom_bond_site_symmetry_2
_geom_bond_publ_flag
Fe1 N4 1.807(6) . ?
Fe1 N2 1.832(4) . ?
Fe1 N1 1.947(4) . ?
Fe1 C38 1.953(5) . ?
Fe1 N3 1.957(4) . ?
N4 N5 1.133(6) . ?
N3 C8 1.355(7) . ?
N3 C22 1.455(7) . ?
C8 C7 1.408(8) . ?
C8 C9 1.525(8) . ?
N2 C7 1.373(7) . ?
N2 C3 1.398(6) . ?
C7 C6 1.366(8) . ?
C6 C5 1.388(9) . ?
C5 C4 1.378(8) . ?
C4 C3 1.397(8) . ?
C3 C2 1.387(7) . ?
C2 N1 1.360(6) . ?
C2 C1 1.492(7) . ?
N1 C10 1.436(6) . ?
C10 C15 1.385(8) . ?
C10 C11 1.406(8) . ?
C15 C14 1.401(8) . ?
C15 C19 1.521(9) . ?
C14 C13 1.364(9) . ?
C13 C12 1.381(10) . ?
C12 C11 1.382(9) . ?
C11 C16 1.501(9) . ?
C16 C18A 1.476(17) . ?
C16 C17 1.50(2) . ?
C16 C18 1.62(2) . ?
C16 C17A 1.62(2) . ?
C19 C21 1.553(9) . ?
C19 C20 1.566(9) . ?
C22 C27 1.379(7) . ?
C22 C23 1.418(8) . ?
C27 C26 1.387(8) . ?
C27 C31 1.510(8) . ?
C26 C25 1.366(9) . ?
C25 C24 1.358(9) . ?
C24 C23 1.380(8) . ?
C23 C28 1.518(9) . ?
C28 C30A 1.32(7) . ?
C28 C29 1.528(11) . ?
C28 C30 1.62(5) . ?
C31 C32 1.519(9) . ?
C31 C33 1.566(8) . ?
Na1 O2 2.288(5) . ?
Na1 O1 2.350(5) . ?
Na1 N7 2.350(5) . ?
Na1 N8 2.512(5) . ?
Na1 N6 2.522(5) . ?
N6 C35 1.282(7) . ?
N6 C43 1.428(7) . ?
C35 C36 1.501(7) . ?
C35 C34 1.508(7) . ?
C36 N7 1.369(6) . ?
C36 C37 1.373(7) . ?
N7 C40 1.347(6) . ?
C37 C38 1.411(7) . ?
C38 C39 1.396(6) . ?
C39 C40 1.383(7) . ?
C40 C41 1.506(7) . ?
C41 N8 1.290(6) . ?
C41 C42 1.498(7) . ?
N8 C55 1.444(6) . ?
C55 C56 1.390(7) . ?
C55 C60 1.419(7) . ?
C56 C57 1.392(7) . ?
C56 C61 1.522(8) . ?
C57 C58 1.399(8) . ?
C58 C59 1.355(8) . ?
C59 C60 1.378(7) . ?
C60 C64 1.500(8) . ?
C64 C66 1.519(8) . ?
C64 C65 1.550(9) . ?
C61 C62 1.490(15) . ?
C61 C63A 1.521(14) . ?
C61 C62A 1.528(11) . ?
C61 C63 1.549(11) . ?
C43 C48 1.385(8) . ?
C43 C44 1.399(8) . ?
C44 C45 1.419(8) . ?
C44 C49 1.512(9) . ?
C45 C46 1.368(9) . ?
C46 C47 1.361(9) . ?
C47 C48 1.404(8) . ?
C48 C52 1.506(8) . ?
C52 C53 1.526(9) . ?
C52 C54 1.532(9) . ?
C49 C50A 1.530(15) . ?
C49 C51A 1.537(16) . ?
C49 C50 1.546(11) . ?
C49 C51 1.569(11) . ?
O1 C71 1.422(9) . ?
O1 C68 1.422(8) . ?
C68 C69 1.520(12) . ?
C69 C70A 1.48(3) . ?
C69 C70 1.49(3) . ?
C70 C71 1.53(3) . ?
C70A C71 1.43(2) . ?
O2 C72A 1.427(11) . ?
O2 C75A 1.433(12) . ?
O2 C72 1.437(12) . ?
O2 C75 1.442(12) . ?
C72 C73 1.464(18) . ?
C73 C74 1.324(16) . ?
C74 C75 1.465(14) . ?
C72A C73A 1.460(18) . ?
C73A C74A 1.36(2) . ?
C74A C75A 1.421(15) . ?
